data_4319563
loop_
_publ_author_name
'Rodrigue Lescou\"ezec'
'Francesc Lloret'
'Miguel Julve'
'Jacqueline Vaissermann'
'Michel Verdaguer'
'Rosa Llusar'
'Santiago Uriel'

_publ_contact_author
;
M. Julve, Departament de Quimica Inorganica, Facultat de Quimica de la 
Universitat de Valencia,
Dr. Moliner 50, 46100-Burjassot (Valencia), Spain.
;
_publ_contact_author_email ' miguel.julve@uv.es '
_publ_contact_author_fax ' 96 386 43 30 '
_publ_contact_author_phone ' 96 398 30 01 '
_publ_section_title
;
 [Fe(Phen)(CN)4]-: A Versatile Building Block for the Design of
 Heterometallic Systems. Crystal Structures and Magnetic Properties of
 PPh4[Fe(Phen)(CN)4].2H2O and [{Fe(Phen)(CN)4}2M(H2O)2].4H2O [Phen =
 1,10-Phenanthroline; M = Mn(II) and Zn(II)]
;
_journal_name_full 'Inorganic Chemistry'
_journal_page_first 2065
_journal_page_last 2072
_journal_paper_doi 10.1021/ic001241a
_journal_volume 40
_journal_year 2001
_chemical_compound_source
;
?
;
_chemical_formula_moiety ' (C24 H20 P)+1,(C16 H8 Fe1 N6)-,(H4 O2) '
_chemical_formula_sum 'C40 H32 Fe N6 O2 P'
_chemical_formula_weight 715.56
_chemical_name_systematic
;
 ?
;
_space_group_IT_number 14
_symmetry_cell_setting monoclinic
_symmetry_space_group_name_Hall '-P 2ybc'
_symmetry_space_group_name_H-M 'P 1 21/c 1'
_atom_sites_solution_hydrogens geom
_atom_sites_solution_primary direct
_cell_angle_alpha 90
_cell_angle_beta 97.68(2)
_cell_angle_gamma 90
_cell_formula_units_Z 4
_cell_length_a 9.364(4)
_cell_length_b 27.473(5)
_cell_length_c 14.301(3)
_cell_measurement_reflns_used 25
_cell_measurement_temperature 295
_cell_measurement_theta_max 13.5
_cell_measurement_theta_min 13
_cell_volume 3646.0(19)
_computing_cell_refinement 'CAD-4 software (Enraf-Nonius, 1989)'
_computing_data_collection 'CAD-4 software (Enraf-Nonius, 1989)'
_computing_data_reduction
;
RC93 (Watkin, D.J., Prout, C.K., Lilley, P.M.deQ. 1994)
;
_computing_molecular_graphics
;
 CAMERON (Watkin, Prout & Pearce,  1996)
;
_computing_publication_material
;
CRYSTALS Issue 10 (Watkin, Prout, Carruthers & Betteridge, 1996)
;
_computing_structure_refinement
;
CRYSTALS Issue 10 (Watkin, Prout, Carruthers & Betteridge, 1996)
;
_diffrn_ambient_temperature 295
_diffrn_measurement_device '  Enraf-nonius CAD4 '
_diffrn_measurement_method 2\q/\w
_diffrn_radiation_monochromator graphite
_diffrn_radiation_type 'Mo K\a'
_diffrn_radiation_wavelength 0.71069
_diffrn_reflns_av_R_equivalents 0.03
_diffrn_reflns_limit_h_max 11
_diffrn_reflns_limit_h_min 0
_diffrn_reflns_limit_k_max 32
_diffrn_reflns_limit_k_min 0
_diffrn_reflns_limit_l_max 16
_diffrn_reflns_limit_l_min -16
_diffrn_reflns_number 6973
_diffrn_reflns_theta_max 25.00
_diffrn_reflns_theta_min 1.00
_diffrn_standards_decay_% '< 1'
_diffrn_standards_interval_time 3600
_diffrn_standards_number 2
_exptl_absorpt_coefficient_mu 0.50
_exptl_absorpt_correction_T_max 1.00
_exptl_absorpt_correction_T_min 0.93
_exptl_absorpt_correction_type DIFABS
_exptl_absorpt_process_details 'refined from delta-F'
_exptl_crystal_colour ' Orange '
_exptl_crystal_density_diffrn 1.30
_exptl_crystal_description ' rectangular '
_exptl_crystal_F_000 1469.73
_exptl_crystal_size_max 0.5
_exptl_crystal_size_mid 0.35
_exptl_crystal_size_min 0.3
_refine_diff_density_max 0.71
_refine_diff_density_min -0.34
_refine_ls_extinction_coef 128
_refine_ls_extinction_method 'Larson 1970 Crystallographic Computing eq 22'
_refine_ls_goodness_of_fit_obs 1.1156
_refine_ls_hydrogen_treatment
;
 H atoms placed geometrically after each cycle
;
_refine_ls_matrix_type full
_refine_ls_number_parameters 322
_refine_ls_number_reflns 2411
_refine_ls_R_factor_obs 0.0641
_refine_ls_shift/esd_max 0.034525
_refine_ls_structure_factor_coef F
_refine_ls_weighting_scheme
;
 Chebychev polynomial (Carruthers & Watkin, 1979)
;
_refine_ls_wR_factor_obs 0.0760
_reflns_limit_h_max 11
_reflns_limit_h_min -11
_reflns_limit_k_max 32
_reflns_limit_k_min 0
_reflns_limit_l_max 16
_reflns_limit_l_min 0
_reflns_number_observed 2411
_reflns_number_total 6391
_reflns_observed_criterion >3.00\s(I)
_cod_data_source_file ic001241a_2.cif
_cod_data_source_block Compound1
_cod_depositor_comments
;
The following automatic conversions were performed:

'_symmetry_cell_setting' value 'Monoclinic ' changed to 'monoclinic'
according to the built-in table from CIF Core dictionary named
'cif_core.dic' version 2.4.1 from 2010-06-29.

Automatic conversion script
Id: cif_fix_values 1646 2011-03-28 12:23:43Z adriana 

The following automatic conversions were performed:

'_atom_sites_solution_primary' value 'Direct_Methods' was changed to
'direct'.

'_atom_sites_solution_hydrogens' value ' Geometric' was changed to
'geom'.

Automatic conversion script
Id: cif_fix_values 6452 2018-10-05 10:23:21Z andrius 
;
_cod_original_cell_volume 3646(2)
_cod_original_sg_symbol_H-M 'P 1 21/c 1 '
_cod_original_formula_sum ' C40 H32 Fe1 N6 P1 O2 '
_cod_database_code 4319563

loop_
_symmetry_equiv_pos_as_xyz
x,y,z
-x,-y,-z
-x,y+1/2,-z+1/2
x,-y+1/2,z+1/2

loop_
_atom_site_aniso_label
_atom_site_aniso_U_11
_atom_site_aniso_U_22
_atom_site_aniso_U_33
_atom_site_aniso_U_23
_atom_site_aniso_U_13
_atom_site_aniso_U_12
FE1 0.0372(6) 0.0359(6) 0.0347(5) 0.0005(6) 0.0050(4) -0.0039(6)
N1 0.066(5) 0.073(6) 0.054(5) 0.012(4) 0.005(4) -0.020(4)
N2 0.054(5) 0.067(6) 0.072(5) -0.001(5) -0.005(4) -0.004(5)
N3 0.089(6) 0.054(5) 0.050(5) -0.009(4) 0.017(4) -0.003(5)
N4 0.083(6) 0.051(5) 0.098(7) -0.016(5) 0.011(5) 0.007(5)
N5 0.033(3) 0.037(4) 0.038(3) -0.002(3) 0.003(3) -0.005(3)
N6 0.048(4) 0.039(4) 0.038(4) 0.004(3) -0.005(3) 0.003(3)
C1 0.051(5) 0.046(5) 0.037(5) 0.001(4) 0.004(4) -0.008(4)
C2 0.045(5) 0.043(5) 0.045(4) 0.003(4) 0.009(4) 0.002(5)
C3 0.047(5) 0.040(5) 0.033(4) 0.002(4) 0.001(3) -0.006(4)
C4 0.044(5) 0.043(5) 0.050(5) -0.000(4) 0.004(4) -0.000(4)
C5 0.042(4) 0.049(5) 0.032(4) 0.004(4) 0.005(3) 0.000(4)
C6 0.053(5) 0.051(5) 0.042(5) 0.004(4) 0.010(4) -0.009(4)
C7 0.054(5) 0.043(5) 0.043(5) 0.007(4) 0.015(4) -0.004(4)
C8 0.039(4) 0.039(5) 0.042(5) -0.002(4) 0.011(4) -0.003(4)
C9 0.032(4) 0.040(4) 0.039(4) 0.002(4) 0.006(3) -0.002(4)
C10 0.038(4) 0.042(5) 0.038(4) -0.004(3) 0.005(3) -0.013(4)
C11 0.042(5) 0.060(6) 0.054(5) -0.014(5) 0.001(4) -0.002(5)
C12 0.041(5) 0.068(7) 0.062(6) -0.007(5) -0.013(4) 0.001(5)
C13 0.064(6) 0.079(7) 0.043(5) 0.000(5) -0.019(4) -0.010(6)
C14 0.071(6) 0.054(6) 0.039(5) 0.007(5) -0.004(4) 0.001(5)
C15 0.046(5) 0.064(6) 0.058(6) -0.007(5) 0.011(4) -0.002(5)
C16 0.039(5) 0.076(7) 0.065(6) -0.002(5) 0.006(5) -0.006(5)

loop_
_atom_site_label
_atom_site_fract_x
_atom_site_fract_y
_atom_site_fract_z
_atom_site_U_iso_or_equiv
_atom_site_occupancy
_atom_site_thermal_displace_type
FE1 0.2672(1) 0.47424(4) 0.24958(7) 0.0357 1.0000 Uani
N1 0.1719(8) 0.4204(3) 0.4178(6) 0.0612 1.0000 Uani
N2 -0.0364(8) 0.4684(3) 0.1412(6) 0.0643 1.0000 Uani
N3 0.1644(9) 0.5672(3) 0.3428(5) 0.0603 1.0000 Uani
N4 0.344(1) 0.3767(3) 0.1610(6) 0.0728 1.0000 Uani
N5 0.3414(6) 0.5118(2) 0.1448(4) 0.0360 1.0000 Uani
N6 0.4726(7) 0.4846(2) 0.3100(4) 0.0414 1.0000 Uani
C1 0.2053(9) 0.4398(3) 0.3531(6) 0.0442 1.0000 Uani
C2 0.0770(8) 0.4692(3) 0.1836(5) 0.0438 1.0000 Uani
C3 0.2068(8) 0.5340(3) 0.3073(5) 0.0397 1.0000 Uani
C4 0.3153(9) 0.4126(3) 0.1942(6) 0.0458 1.0000 Uani
C5 0.2747(8) 0.5224(3) 0.0591(5) 0.0405 1.0000 Uani
C6 0.3397(9) 0.5502(3) -0.0046(6) 0.0470 1.0000 Uani
C7 0.4764(9) 0.5668(3) 0.0184(6) 0.0447 1.0000 Uani
C8 0.5518(8) 0.5550(3) 0.1079(5) 0.0394 1.0000 Uani
C9 0.4793(7) 0.5273(3) 0.1680(5) 0.0369 1.0000 Uani
C10 0.5515(8) 0.5111(3) 0.2562(5) 0.0380 1.0000 Uani
C11 0.6949(9) 0.5244(4) 0.2846(6) 0.0506 1.0000 Uani
C12 0.7568(9) 0.5054(4) 0.3724(7) 0.0547 1.0000 Uani
C13 0.680(1) 0.4785(4) 0.4265(6) 0.0573 1.0000 Uani
C14 0.534(1) 0.4685(4) 0.3934(6) 0.0529 1.0000 Uani
C15 0.6967(9) 0.5691(4) 0.1399(6) 0.0545 1.0000 Uani
C16 0.7669(9) 0.5542(4) 0.2237(7) 0.0577 1.0000 Uani
P1 0.3582(2) 0.72190(8) 0.1848(1) 0.0425(6) 1.0000 Uiso
C20 0.2294(9) 0.6845(3) 0.1145(6) 0.048(2) 1.0000 Uiso
C21 0.180(1) 0.6977(4) 0.0213(7) 0.064(3) 1.0000 Uiso
C22 0.072(1) 0.6690(4) -0.0310(7) 0.069(3) 1.0000 Uiso
C23 0.020(1) 0.6301(4) 0.0116(7) 0.072(3) 1.0000 Uiso
C24 0.068(1) 0.6163(4) 0.1011(7) 0.066(3) 1.0000 Uiso
C25 0.172(1) 0.6441(4) 0.1536(6) 0.057(2) 1.0000 Uiso
C26 0.4175(9) 0.6917(3) 0.2929(6) 0.049(2) 1.0000 Uiso
C27 0.547(1) 0.6658(4) 0.3050(7) 0.068(3) 1.0000 Uiso
C28 0.590(1) 0.6427(4) 0.3898(8) 0.079(3) 1.0000 Uiso
C29 0.506(1) 0.6445(4) 0.4588(8) 0.081(3) 1.0000 Uiso
C30 0.378(1) 0.6671(4) 0.4484(7) 0.075(3) 1.0000 Uiso
C31 0.332(1) 0.6927(4) 0.3655(6) 0.060(2) 1.0000 Uiso
C32 0.5107(9) 0.7330(3) 0.1239(5) 0.046(2) 1.0000 Uiso
C33 0.544(1) 0.7017(4) 0.0540(7) 0.068(3) 1.0000 Uiso
C34 0.668(1) 0.7099(4) 0.0108(8) 0.082(3) 1.0000 Uiso
C35 0.750(1) 0.7483(4) 0.0360(8) 0.081(3) 1.0000 Uiso
C36 0.722(1) 0.7793(5) 0.1054(8) 0.085(3) 1.0000 Uiso
C37 0.599(1) 0.7720(4) 0.1497(7) 0.065(3) 1.0000 Uiso
C38 0.2780(9) 0.7781(3) 0.2092(6) 0.046(2) 1.0000 Uiso
C39 0.348(1) 0.8081(4) 0.2778(8) 0.077(3) 1.0000 Uiso
C40 0.293(1) 0.8549(5) 0.2906(8) 0.087(3) 1.0000 Uiso
C41 0.176(1) 0.8708(4) 0.2354(8) 0.080(3) 1.0000 Uiso
C42 0.104(1) 0.8415(4) 0.1702(8) 0.075(3) 1.0000 Uiso
C43 0.156(1) 0.7950(4) 0.1554(7) 0.065(3) 1.0000 Uiso
O1 0.0332(9) 0.1225(3) 0.0668(5) 0.096(2) 1.0000 Uiso
O2 0.001(1) 0.2158(4) 0.1054(7) 0.055(3) 0.5970 Uiso
O3 0.074(2) 0.2248(7) 0.182(1) 0.078(5) 0.4030 Uiso
H51 0.1737 0.5100 0.0392 0.121(8) 1.0000 Uiso
H61 0.2864 0.5582 -0.0689 0.121(8) 1.0000 Uiso
H71 0.5242 0.5875 -0.0282 0.121(8) 1.0000 Uiso
H121 0.8606 0.5118 0.3959 0.121(8) 1.0000 Uiso
H131 0.7259 0.4666 0.4904 0.121(8) 1.0000 Uiso
H141 0.4774 0.4469 0.4349 0.121(8) 1.0000 Uiso
H151 0.7484 0.5917 0.0977 0.121(8) 1.0000 Uiso
H161 0.8681 0.5651 0.2447 0.121(8) 1.0000 Uiso
H211 0.2180 0.7282 -0.0082 0.121(8) 1.0000 Uiso
H221 0.0293 0.6784 -0.0989 0.121(8) 1.0000 Uiso
H231 -0.0560 0.6092 -0.0282 0.121(8) 1.0000 Uiso
H241 0.0287 0.5853 0.1282 0.121(8) 1.0000 Uiso
H251 0.2074 0.6353 0.2223 0.121(8) 1.0000 Uiso
H271 0.6091 0.6653 0.2510 0.121(8) 1.0000 Uiso
H281 0.6832 0.6222 0.4004 0.121(8) 1.0000 Uiso
H291 0.5397 0.6274 0.5221 0.121(8) 1.0000 Uiso
H301 0.3151 0.6648 0.5016 0.121(8) 1.0000 Uiso
H311 0.2395 0.7131 0.3573 0.121(8) 1.0000 Uiso
H331 0.4796 0.6715 0.0366 0.121(8) 1.0000 Uiso
H341 0.6910 0.6867 -0.0424 0.121(8) 1.0000 Uiso
H351 0.8378 0.7530 0.0042 0.121(8) 1.0000 Uiso
H361 0.7903 0.8093 0.1213 0.121(8) 1.0000 Uiso
H371 0.5743 0.7961 0.2002 0.121(8) 1.0000 Uiso
H391 0.4348 0.7963 0.3214 0.121(8) 1.0000 Uiso
H401 0.3426 0.8768 0.3432 0.121(8) 1.0000 Uiso
H411 0.1405 0.9064 0.2439 0.121(8) 1.0000 Uiso
H421 0.0171 0.8539 0.1297 0.121(8) 1.0000 Uiso
H431 0.1009 0.7734 0.1058 0.121(8) 1.0000 Uiso

loop_
_atom_type_symbol
_atom_type_scat_dispersion_real
_atom_type_scat_dispersion_imag
_atom_type_scat_Cromer_Mann_a1
_atom_type_scat_Cromer_Mann_b1
_atom_type_scat_Cromer_Mann_a2
_atom_type_scat_Cromer_Mann_b2
_atom_type_scat_Cromer_Mann_a3
_atom_type_scat_Cromer_Mann_b3
_atom_type_scat_Cromer_Mann_a4
_atom_type_scat_Cromer_Mann_b4
_atom_type_scat_Cromer_Mann_c
_atom_type_scat_source
'Fe  ' 0.3010 0.8450 11.7695 4.7611 7.3573 0.3072 3.5222 15.3535 2.3045 76.8805 1.0369 International_Tables_Vol_IV_Table_2.2B
'P   ' 0.0900 0.0950 6.4345 1.9067 4.1791 27.1570 1.7800 0.5260 1.4908 68.1645 1.1149 International_Tables_Vol_IV_Table_2.2B
'O   ' 0.0080 0.0060 3.0485 13.2771 2.2868 5.7011 1.5463 0.3239 0.8670 32.9089 0.2508 International_Tables_Vol_IV_Table_2.2B
'N   ' 0.0040 0.0030 12.2126 0.0057 3.1322 9.8933 2.0125 28.9975 1.1663 0.5826 -11.5290 International_Tables_Vol_IV_Table_2.2B
'C   ' 0.0020 0.0020 2.3100 20.8439 1.0200 10.2075 1.5886 0.5687 0.8650 51.6512 0.2156 International_Tables_Vol_IV_Table_2.2B
'H   ' 0.0000 0.0000 0.4930 10.5109 0.3229 26.1257 0.1402 3.1424 0.0408 57.7997 0.0030 International_Tables_Vol_IV_Table_2.2B

loop_
_geom_angle_atom_site_label_1
_geom_angle_site_symmetry_1
_geom_angle_atom_site_label_2
_geom_angle_site_symmetry_2
_geom_angle_atom_site_label_3
_geom_angle_site_symmetry_3
_geom_angle
_geom_angle_publ_flag
N5 . FE1 . N6 . 81.0(2) no
N5 . FE1 . C1 . 177.1(3) no
N6 . FE1 . C1 . 96.2(3) no
N5 . FE1 . C2 . 93.5(3) no
N6 . FE1 . C2 . 174.3(3) no
C1 . FE1 . C2 . 89.3(3) no
N5 . FE1 . C3 . 91.8(3) no
N6 . FE1 . C3 . 90.8(3) no
C1 . FE1 . C3 . 87.4(3) no
C2 . FE1 . C3 . 88.1(3) no
N5 . FE1 . C4 . 91.2(3) no
N6 . FE1 . C4 . 92.1(3) no
C1 . FE1 . C4 . 89.7(4) no
C2 . FE1 . C4 . 89.3(3) no
C3 . FE1 . C4 . 176.1(3) no
FE1 . N5 . C5 . 129.0(5) no
FE1 . N5 . C9 . 112.9(5) no
C5 . N5 . C9 . 118.1(6) no
FE1 . N6 . C10 . 113.2(5) no
FE1 . N6 . C14 . 127.6(6) no
C10 . N6 . C14 . 119.2(7) no
FE1 . C1 . N1 . 177.0(8) no
FE1 . C2 . N2 . 176.3(8) no
FE1 . C3 . N3 . 175.6(7) no
FE1 . C4 . N4 . 179.3(8) no
N5 . C5 . C6 . 122.1(7) no
N5 . C5 . H51 . 119.5(7) no
C6 . C5 . H51 . 118.5(7) no
C5 . C6 . C7 . 120.5(7) no
C5 . C6 . H61 . 120.7(8) no
C7 . C6 . H61 . 118.9(8) no
C6 . C7 . C8 . 118.8(7) no
C6 . C7 . H71 . 120.6(8) no
C8 . C7 . H71 . 120.6(8) no
C7 . C8 . C9 . 117.3(7) no
C7 . C8 . C15 . 124.5(7) no
C9 . C8 . C15 . 118.2(7) no
N5 . C9 . C8 . 123.2(7) no
N5 . C9 . C10 . 116.3(7) no
C8 . C9 . C10 . 120.4(7) no
N6 . C10 . C9 . 116.3(7) no
N6 . C10 . C11 . 123.5(7) no
C9 . C10 . C11 . 120.1(7) no
C10 . C11 . C12 . 115.3(9) no
C10 . C11 . C16 . 119.1(8) no
C12 . C11 . C16 . 125.6(8) no
C11 . C12 . C13 . 121.8(8) no
C11 . C12 . H121 . 120.0(10) no
C13 . C12 . H121 . 118.2(9) no
C12 . C13 . C14 . 118.8(8) no
C12 . C13 . H131 . 120.1(9) no
C14 . C13 . H131 . 121.1(10) no
N6 . C14 . C13 . 121.3(9) no
N6 . C14 . H141 . 121.0(8) no
C13 . C14 . H141 . 117.7(8) no
C8 . C15 . C16 . 122.2(9) no
C8 . C15 . H151 . 118.5(8) no
C16 . C15 . H151 . 119.3(9) no
C11 . C16 . C15 . 120.0(8) no
C11 . C16 . H161 . 119.6(9) no
C15 . C16 . H161 . 120.4(10) no
C20 . P1 . C26 . 109.2(4) no
C20 . P1 . C32 . 110.2(4) no
C26 . P1 . C32 . 109.0(4) no
C20 . P1 . C38 . 109.9(4) no
C26 . P1 . C38 . 109.1(4) no
C32 . P1 . C38 . 109.4(4) no
P1 . C20 . C21 . 119.9(7) no
P1 . C20 . C25 . 120.1(6) no
C21 . C20 . C25 . 119.9(8) no
C20 . C21 . C22 . 118.7(9) no
C20 . C21 . H211 . 121.2(9) no
C22 . C21 . H211 . 120.1(9) no
C21 . C22 . C23 . 118.6(9) no
C21 . C22 . H221 . 121.1(10) no
C23 . C22 . H221 . 120.3(10) no
C22 . C23 . C24 . 123.5(10) no
C22 . C23 . H231 . 117.3(10) no
C24 . C23 . H231 . 119.1(10) no
C23 . C24 . C25 . 118.8(10) no
C23 . C24 . H241 . 120.0(10) no
C25 . C24 . H241 . 121.2(9) no
C20 . C25 . C24 . 120.5(8) no
C20 . C25 . H251 . 119.1(9) no
C24 . C25 . H251 . 120.3(9) no
P1 . C26 . C27 . 120.8(7) no
P1 . C26 . C31 . 119.5(7) no
C27 . C26 . C31 . 119.7(8) no
C26 . C27 . C28 . 119.5(9) no
C26 . C27 . H271 . 119.1(9) no
C28 . C27 . H271 . 121.4(10) no
C27 . C28 . C29 . 119.6(11) no
C27 . C28 . H281 . 121.6(11) no
C29 . C28 . H281 . 118.7(11) no
C28 . C29 . C30 . 122.6(11) no
C28 . C29 . H291 . 119.1(11) no
C30 . C29 . H291 . 118.3(11) no
C29 . C30 . C31 . 120.1(10) no
C29 . C30 . H301 . 118.9(11) no
C31 . C30 . H301 . 121.0(11) no
C26 . C31 . C30 . 118.3(9) no
C26 . C31 . H311 . 119.1(9) no
C30 . C31 . H311 . 122.5(10) no
P1 . C32 . C33 . 121.1(7) no
P1 . C32 . C37 . 119.4(7) no
C33 . C32 . C37 . 119.4(8) no
C32 . C33 . C34 . 119.9(10) no
C32 . C33 . H331 . 119.1(9) no
C34 . C33 . H331 . 120.9(10) no
C33 . C34 . C35 . 119.5(11) no
C33 . C34 . H341 . 119.3(11) no
C35 . C34 . H341 . 121.2(12) no
C34 . C35 . C36 . 122.2(11) no
C34 . C35 . H351 . 117.6(12) no
C36 . C35 . H351 . 120.1(12) no
C35 . C36 . C37 . 119.5(11) no
C35 . C36 . H361 . 118.6(11) no
C37 . C36 . H361 . 121.8(11) no
C32 . C37 . C36 . 119.4(9) no
C32 . C37 . H371 . 120.5(9) no
C36 . C37 . H371 . 120.1(10) no
P1 . C38 . C39 . 119.2(7) no
P1 . C38 . C43 . 121.9(7) no
C39 . C38 . C43 . 118.5(9) no
C38 . C39 . C40 . 119.6(10) no
C38 . C39 . H391 . 120.9(11) no
C40 . C39 . H391 . 119.4(11) no
C39 . C40 . C41 . 120.6(11) no
C39 . C40 . H401 . 119.7(11) no
C41 . C40 . H401 . 119.7(12) no
C40 . C41 . C42 . 120.6(12) no
C40 . C41 . H411 . 119.1(11) no
C42 . C41 . H411 . 120.4(11) no
C41 . C42 . C43 . 120.0(10) no
C41 . C42 . H421 . 119.6(11) no
C43 . C42 . H421 . 120.3(11) no
C38 . C43 . C42 . 120.7(9) no
C38 . C43 . H431 . 120.3(10) no
C42 . C43 . H431 . 119.0(10) no

loop_
_geom_bond_atom_site_label_1
_geom_bond_site_symmetry_1
_geom_bond_atom_site_label_2
_geom_bond_site_symmetry_2
_geom_bond_distance
_geom_bond_publ_flag
FE1 . N5 . 2.018(6) yes
FE1 . N6 . 2.021(6) yes
FE1 . C1 . 1.911(9) yes
FE1 . C2 . 1.906(8) yes
FE1 . C3 . 1.955(9) yes
FE1 . C4 . 1.95(1) yes
N1 . C1 . 1.15(1) yes
N2 . C2 . 1.15(1) yes
N3 . C3 . 1.14(1) yes
N4 . C4 . 1.14(1) yes
N5 . C5 . 1.331(9) yes
N5 . C9 . 1.358(9) yes
N6 . C10 . 1.35(1) yes
N6 . C14 . 1.33(1) yes
C5 . C6 . 1.39(1) yes
C5 . H51 . 1.009(7) no
C6 . C7 . 1.36(1) yes
C6 . H61 . 1.010(8) no
C7 . C8 . 1.42(1) yes
C7 . H71 . 1.022(8) no
C8 . C9 . 1.39(1) yes
C8 . C15 . 1.43(1) yes
C9 . C10 . 1.42(1) yes
C10 . C11 . 1.40(1) yes
C11 . C12 . 1.41(1) yes
C11 . C16 . 1.43(1) yes
C12 . C13 . 1.35(1) yes
C12 . H121 . 1.001(8) no
C13 . C14 . 1.41(1) yes
C13 . H131 . 1.011(8) no
C14 . H141 . 1.033(9) no
C15 . C16 . 1.35(1) yes
C15 . H151 . 1.031(9) no
C16 . H161 . 1.000(9) no
P1 . C20 . 1.788(9) yes
P1 . C26 . 1.777(8) yes
P1 . C32 . 1.796(8) yes
P1 . C38 . 1.772(9) yes
C20 . C21 . 1.40(1) yes
C20 . C25 . 1.38(1) yes
C21 . C22 . 1.42(1) yes
C21 . H211 . 1.02(1) no
C22 . C23 . 1.35(1) yes
C22 . H221 . 1.03(1) no
C23 . C24 . 1.35(1) yes
C23 . H231 . 1.03(1) no
C24 . C25 . 1.38(1) yes
C24 . H241 . 1.02(1) no
C25 . H251 . 1.022(9) no
C26 . C27 . 1.39(1) yes
C26 . C31 . 1.40(1) yes
C27 . C28 . 1.38(1) yes
C27 . H271 . 1.03(1) no
C28 . C29 . 1.34(1) yes
C28 . H281 . 1.03(1) no
C29 . C30 . 1.34(1) yes
C29 . H291 . 1.03(1) no
C30 . C31 . 1.40(1) yes
C30 . H301 . 1.03(1) no
C31 . H311 . 1.022(9) no
C32 . C33 . 1.39(1) yes
C32 . C37 . 1.37(1) yes
C33 . C34 . 1.40(1) yes
C33 . H331 . 1.04(1) no
C34 . C35 . 1.33(1) yes
C34 . H341 . 1.04(1) no
C35 . C36 . 1.36(2) yes
C35 . H351 . 1.00(1) no
C36 . C37 . 1.40(1) yes
C36 . H361 . 1.05(1) no
C37 . H371 . 1.03(1) no
C38 . C39 . 1.38(1) yes
C38 . C43 . 1.37(1) yes
C39 . C40 . 1.40(2) yes
C39 . H391 . 1.01(1) no
C40 . C41 . 1.34(1) yes
C40 . H401 . 1.03(1) no
C41 . C42 . 1.34(1) yes
C41 . H411 . 1.04(1) no
C42 . C43 . 1.40(1) yes
C42 . H421 . 0.99(1) no
C43 . H431 . 1.01(1) no
O2 . O3 . 1.24(2) yes
